data_7700468
loop_
_publ_author_name
'Do, Thomas H.'
'Brown, Seth N.'

_publ_section_title
;
 Mono- and bimetallic pentacoordinate silicon complexes of a chelating
 bis(catecholimine) ligand.
;
_journal_issue 30
_journal_name_full 'Dalton transactions (Cambridge, England : 2003)'
_journal_page_first 11565
_journal_page_last 11574
_journal_paper_doi 10.1039/c9dt02475a
_journal_volume 48
_journal_year 2019
_chemical_formula_moiety 'C55 H65 Li N2 O6 Si, 2(C4 H8 O)'
_chemical_formula_sum 'C63 H81 Li N2 O8 Si'
_chemical_formula_weight 1029.32
_chemical_name_common '(THF)Li[(Xbic)SiPh] . 2 THF'
_chemical_name_systematic
'(Tetrahydrofuran)lithium((9,9-dimethylxanthene-4,5-bis(4,6-di-tert-butyl-2,3-dioxybenzaldimine)(phenyl)silicate) bis(tetrahydrofuran) solvate'
_space_group_crystal_system monoclinic
_space_group_IT_number 14
_space_group_name_Hall '-P 2ybc'
_space_group_name_H-M_alt 'P 1 21/c 1'
_symmetry_space_group_name_Hall '-P 2ybc'
_symmetry_space_group_name_H-M 'P 1 21/c 1'
_atom_sites_solution_hydrogens mixed
_atom_sites_solution_primary direct
_atom_sites_solution_secondary difmap
_audit_creation_method SHELXL-2016/4
_audit_update_record
;
2019-06-11 deposited with the CCDC.    2019-07-05 downloaded from the CCDC.
;
_cell_angle_alpha 90
_cell_angle_beta 93.404(2)
_cell_angle_gamma 90
_cell_formula_units_Z 4
_cell_length_a 16.0349(9)
_cell_length_b 19.6695(12)
_cell_length_c 17.5883(11)
_cell_measurement_reflns_used 9948
_cell_measurement_temperature 120(2)
_cell_measurement_theta_max 28.90
_cell_measurement_theta_min 2.37
_cell_volume 5537.5(6)
_computing_cell_refinement 'Bruker SAINT (Bruker, 2015)'
_computing_data_collection 'Bruker APEX-3 (Bruker, 2015)'
_computing_data_reduction 'Bruker SAINT (Bruker, 2015)'
_computing_molecular_graphics 'Bruker XP (Bruker, 2015)'
_computing_publication_material 'CIFTAB (Sheldrick, 2008)'
_computing_structure_refinement 'SHELXL-2016/4 (Sheldrick, 2016)'
_computing_structure_solution 'SHELXT-2014/2 (Sheldrick, 2015)'
_diffrn_ambient_temperature 120(2)
_diffrn_detector_area_resol_mean 8.33
_diffrn_measured_fraction_theta_full 1.000
_diffrn_measured_fraction_theta_max 0.999
_diffrn_measurement_device_type 'Bruker Kappa X8-APEX-II'
_diffrn_measurement_method 'combination of \w and \f-scans'
_diffrn_radiation_monochromator graphite
_diffrn_radiation_source 'fine-focus sealed tube'
_diffrn_radiation_type MoK\a
_diffrn_radiation_wavelength 0.71073
_diffrn_reflns_av_R_equivalents 0.0452
_diffrn_reflns_av_unetI/netI 0.0324
_diffrn_reflns_Laue_measured_fraction_full 1.000
_diffrn_reflns_Laue_measured_fraction_max 0.999
_diffrn_reflns_limit_h_max 21
_diffrn_reflns_limit_h_min -21
_diffrn_reflns_limit_k_max 26
_diffrn_reflns_limit_k_min -26
_diffrn_reflns_limit_l_max 23
_diffrn_reflns_limit_l_min -22
_diffrn_reflns_number 124873
_diffrn_reflns_point_group_measured_fraction_full 1.000
_diffrn_reflns_point_group_measured_fraction_max 0.999
_diffrn_reflns_theta_full 25.242
_diffrn_reflns_theta_max 28.928
_diffrn_reflns_theta_min 1.555
_exptl_absorpt_coefficient_mu 0.100
_exptl_absorpt_correction_T_max 0.99899
_exptl_absorpt_correction_T_min 0.99841
_exptl_absorpt_correction_type numerical
_exptl_absorpt_process_details
;
 SADABS 2016/2: Krause, L., Herbst-Irmer, R., Sheldrick G.M. & Stalke D.,
 J. Appl. Cryst. 48 (2015) 3-10
;
_exptl_crystal_colour 'pale yellow'
_exptl_crystal_density_diffrn 1.235
_exptl_crystal_density_method 'not measured'
_exptl_crystal_description polyhedron
_exptl_crystal_F_000 2216
_exptl_crystal_recrystallization_method
'Crystals were deposited by diffusion of acetonitrile into a solution of the compound in THF.'
_exptl_crystal_size_max 0.336
_exptl_crystal_size_mid 0.276
_exptl_crystal_size_min 0.248
_exptl_transmission_factor_max 0.7458
_exptl_transmission_factor_min 0.7073
_refine_diff_density_max 0.924
_refine_diff_density_min -0.799
_refine_diff_density_rms 0.070
_refine_ls_extinction_method none
_refine_ls_goodness_of_fit_ref 1.021
_refine_ls_hydrogen_treatment mixed
_refine_ls_matrix_type full
_refine_ls_number_parameters 908
_refine_ls_number_reflns 14612
_refine_ls_number_restraints 0
_refine_ls_restrained_S_all 1.021
_refine_ls_R_factor_all 0.0887
_refine_ls_R_factor_gt 0.0617
_refine_ls_shift/su_max 0.001
_refine_ls_shift/su_mean 0.000
_refine_ls_structure_factor_coef Fsqd
_refine_ls_weighting_details 'w=1/[\s^2^(Fo^2^)+(0.0886P)^2^+5.8443P] where P=(Fo^2^+2Fc^2^)/3'
_refine_ls_weighting_scheme calc
_refine_ls_wR_factor_gt 0.1625
_refine_ls_wR_factor_ref 0.1826
_reflns_Friedel_coverage 0.000
_reflns_number_gt 10816
_reflns_number_total 14612
_reflns_threshold_expression 'I > 2\s(I)'
_cod_data_source_file c9dt02475a2.cif
_cod_data_source_block SiLi
_cod_depositor_comments 'Adding full bibliography for 7700466--7700470.cif.'
_cod_database_code 7700468
_shelx_shelxl_version_number 2016/4
_shelx_space_group_comment
;
The symmetry employed for this shelxl refinement is uniquely defined
by the following loop, which should always be used as a source of
symmetry information in preference to the above space-group names.
They are only intended as comments.
;
_shelx_estimated_absorpt_t_min 0.967
_shelx_estimated_absorpt_t_max 0.976

loop_
_space_group_symop_operation_xyz
'x, y, z'
'-x, y+1/2, -z+1/2'
'-x, -y, -z'
'x, -y-1/2, z-1/2'

loop_
_atom_site_label
_atom_site_type_symbol
_atom_site_fract_x
_atom_site_fract_y
_atom_site_fract_z
_atom_site_U_iso_or_equiv
_atom_site_adp_type
_atom_site_occupancy
_atom_site_site_symmetry_order
_atom_site_calc_flag
_atom_site_refinement_flags_posn
_atom_site_refinement_flags_adp
_atom_site_refinement_flags_occupancy
_atom_site_disorder_assembly
_atom_site_disorder_group
SI1 Si 0.31950(3) 0.63607(3) 0.91311(3) 0.01755(12) Uani 1 1 d . . . . .
LI1 Li 0.1544(2) 0.56293(18) 0.8599(2) 0.0249(7) Uani 1 1 d . . . . .
O1 O 0.32685(8) 0.72353(7) 0.92430(8) 0.0207(3) Uani 1 1 d . . . . .
O2 O 0.21124(8) 0.64499(7) 0.91592(8) 0.0187(3) Uani 1 1 d . . . . .
O3 O 0.39104(8) 0.64225(7) 0.84503(8) 0.0213(3) Uani 1 1 d . . . . .
O4 O 0.28888(8) 0.55656(7) 0.87217(8) 0.0195(3) Uani 1 1 d . . . . .
O5 O 0.03124(8) 0.49298(7) 0.84580(8) 0.0196(3) Uani 1 1 d . . . . .
O6 O 0.14303(10) 0.60248(8) 0.75408(9) 0.0288(3) Uani 1 1 d . . . . .
N1 N 0.04610(10) 0.61443(9) 0.91555(9) 0.0188(3) Uani 1 1 d . . . . .
N2 N 0.18710(10) 0.45444(8) 0.82313(9) 0.0192(3) Uani 1 1 d . . . . .
C11 C 0.25221(11) 0.75514(10) 0.92534(11) 0.0185(4) Uani 1 1 d . . . . .
C12 C 0.18531(11) 0.71000(10) 0.92163(10) 0.0175(4) Uani 1 1 d . . . . .
C13 C 0.10197(11) 0.73002(10) 0.92097(10) 0.0180(4) Uani 1 1 d . . . . .
C14 C 0.08653(12) 0.80160(10) 0.92311(11) 0.0190(4) Uani 1 1 d . . . . .
C15 C 0.15466(12) 0.84467(10) 0.92486(11) 0.0194(4) Uani 1 1 d . . . . .
H15 H 0.1430(14) 0.8897(12) 0.9255(12) 0.015(5) Uiso 1 1 d . . . . .
C16 C 0.23856(12) 0.82422(10) 0.92530(10) 0.0182(4) Uani 1 1 d . . . . .
C17 C 0.31104(12) 0.87429(10) 0.92196(11) 0.0206(4) Uani 1 1 d . . . . .
C171 C 0.37226(14) 0.86423(12) 0.99095(12) 0.0254(4) Uani 1 1 d . . . . .
H17A H 0.4190(16) 0.8955(13) 0.9896(14) 0.026(6) Uiso 1 1 d . . . . .
H17B H 0.3954(17) 0.8175(15) 0.9909(16) 0.036(7) Uiso 1 1 d . . . . .
H17C H 0.3451(16) 0.8721(13) 1.0366(16) 0.028(6) Uiso 1 1 d . . . . .
C172 C 0.35496(14) 0.86137(13) 0.84810(12) 0.0268(4) Uani 1 1 d . . . . .
H17D H 0.3974(16) 0.8971(13) 0.8422(14) 0.027(6) Uiso 1 1 d . . . . .
H17E H 0.3786(16) 0.8197(14) 0.8489(14) 0.024(6) Uiso 1 1 d . . . . .
H17F H 0.3171(17) 0.8657(14) 0.8040(16) 0.034(7) Uiso 1 1 d . . . . .
C173 C 0.28155(15) 0.94784(12) 0.92119(14) 0.0291(5) Uani 1 1 d . . . . .
H17G H 0.3298(16) 0.9757(13) 0.9207(14) 0.028(6) Uiso 1 1 d . . . . .
H17H H 0.2538(18) 0.9588(14) 0.9673(17) 0.039(8) Uiso 1 1 d . . . . .
H17I H 0.2438(17) 0.9588(14) 0.8736(16) 0.034(7) Uiso 1 1 d . . . . .
C18 C -0.00216(12) 0.83276(11) 0.92050(12) 0.0222(4) Uani 1 1 d . . . . .
C181 C -0.04845(15) 0.81398(13) 0.99140(14) 0.0300(5) Uani 1 1 d . . . . .
H18A H -0.1050(18) 0.8364(15) 0.9869(16) 0.040(8) Uiso 1 1 d . . . . .
H18B H -0.0184(17) 0.8345(14) 1.0389(16) 0.032(7) Uiso 1 1 d . . . . .
H18C H -0.0543(18) 0.7661(16) 0.9984(16) 0.038(7) Uiso 1 1 d . . . . .
C182 C -0.00058(15) 0.91040(12) 0.91916(15) 0.0304(5) Uani 1 1 d . . . . .
H18D H 0.0264(17) 0.9317(14) 0.9643(16) 0.031(7) Uiso 1 1 d . . . . .
H18E H -0.057(2) 0.9266(15) 0.9182(17) 0.046(8) Uiso 1 1 d . . . . .
H18F H 0.0246(17) 0.9287(14) 0.8766(17) 0.036(7) Uiso 1 1 d . . . . .
C183 C -0.05179(14) 0.81100(13) 0.84715(14) 0.0293(5) Uani 1 1 d . . . . .
H18G H -0.1079(18) 0.8295(14) 0.8452(16) 0.036(7) Uiso 1 1 d . . . . .
H18H H -0.0626(18) 0.7618(16) 0.8395(17) 0.041(8) Uiso 1 1 d . . . . .
H18I H -0.0225(19) 0.8227(15) 0.8052(18) 0.045(8) Uiso 1 1 d . . . . .
C19 C 0.03647(12) 0.67891(10) 0.92083(11) 0.0194(4) Uani 1 1 d . . . . .
H19 H -0.0152(15) 0.6937(12) 0.9261(13) 0.020(6) Uiso 1 1 d . . . . .
C21 C 0.39103(11) 0.58893(10) 0.79611(11) 0.0189(4) Uani 1 1 d . . . . .
C22 C 0.33099(11) 0.54061(10) 0.81105(11) 0.0181(4) Uani 1 1 d . . . . .
C23 C 0.31575(11) 0.48369(10) 0.76549(11) 0.0181(4) Uani 1 1 d . . . . .
C24 C 0.36605(11) 0.47522(10) 0.70188(11) 0.0186(4) Uani 1 1 d . . . . .
C25 C 0.42573(12) 0.52428(10) 0.68980(11) 0.0200(4) Uani 1 1 d . . . . .
H25 H 0.4563(15) 0.5184(12) 0.6464(14) 0.024(6) Uiso 1 1 d . . . . .
C26 C 0.44062(11) 0.58223(10) 0.73479(11) 0.0197(4) Uani 1 1 d . . . . .
C27 C 0.50520(13) 0.63589(11) 0.71686(12) 0.0238(4) Uani 1 1 d . . . . .
C271 C 0.46076(16) 0.70348(13) 0.69998(16) 0.0338(5) Uani 1 1 d . . . . .
H27A H 0.5008(18) 0.7395(15) 0.6883(16) 0.040(8) Uiso 1 1 d . . . . .
H27B H 0.4331(18) 0.7191(15) 0.7429(18) 0.041(8) Uiso 1 1 d . . . . .
H27C H 0.4231(19) 0.7004(15) 0.6537(18) 0.044(8) Uiso 1 1 d . . . . .
C272 C 0.56775(15) 0.64480(14) 0.78535(14) 0.0321(5) Uani 1 1 d . . . . .
H27D H 0.5964(18) 0.6026(15) 0.7959(16) 0.034(7) Uiso 1 1 d . . . . .
H27E H 0.6093(18) 0.6800(14) 0.7728(15) 0.035(7) Uiso 1 1 d . . . . .
H27F H 0.5386(18) 0.6622(14) 0.8305(17) 0.038(7) Uiso 1 1 d . . . . .
C273 C 0.55359(15) 0.61711(14) 0.64779(14) 0.0319(5) Uani 1 1 d . . . . .
H27G H 0.5868(18) 0.5759(15) 0.6594(16) 0.038(7) Uiso 1 1 d . . . . .
H27H H 0.5170(17) 0.6120(14) 0.5998(16) 0.034(7) Uiso 1 1 d . . . . .
H27I H 0.5945(17) 0.6554(14) 0.6398(16) 0.036(7) Uiso 1 1 d . . . . .
C28 C 0.35599(12) 0.41456(11) 0.64666(12) 0.0228(4) Uani 1 1 d . . . . .
C281 C 0.41191(15) 0.42150(13) 0.57947(13) 0.0303(5) Uani 1 1 d . . . . .
H28A H 0.4705(18) 0.4210(14) 0.5966(15) 0.034(7) Uiso 1 1 d . . . . .
H28B H 0.3992(18) 0.4643(16) 0.5495(17) 0.043(8) Uiso 1 1 d . . . . .
H28C H 0.4012(17) 0.3849(15) 0.5470(16) 0.037(7) Uiso 1 1 d . . . . .
C282 C 0.38178(16) 0.34831(13) 0.68757(16) 0.0327(5) Uani 1 1 d . . . . .
H28D H 0.439(2) 0.3517(15) 0.7070(17) 0.043(8) Uiso 1 1 d . . . . .
H28E H 0.3477(19) 0.3363(15) 0.7290(18) 0.043(8) Uiso 1 1 d . . . . .
H28F H 0.379(2) 0.3147(17) 0.6545(19) 0.051(9) Uiso 1 1 d . . . . .
C283 C 0.26651(14) 0.41025(13) 0.61034(14) 0.0294(5) Uani 1 1 d . . . . .
H28G H 0.2247(17) 0.4036(13) 0.6449(16) 0.033(7) Uiso 1 1 d . . . . .
H28H H 0.2533(19) 0.4484(16) 0.5785(18) 0.046(8) Uiso 1 1 d . . . . .
H28I H 0.2595(19) 0.3730(16) 0.5763(18) 0.046(8) Uiso 1 1 d . . . . .
C29 C 0.24849(12) 0.43788(11) 0.78319(11) 0.0205(4) Uani 1 1 d . . . . .
H29 H 0.2513(14) 0.3957(12) 0.7624(13) 0.018(6) Uiso 1 1 d . . . . .
C31 C -0.02575(11) 0.57467(10) 0.92646(11) 0.0195(4) Uani 1 1 d . . . . .
C32 C -0.03334(11) 0.51199(10) 0.89063(11) 0.0190(4) Uani 1 1 d . . . . .
C33 C -0.10209(12) 0.46957(10) 0.89729(11) 0.0197(4) Uani 1 1 d . . . . .
C34 C -0.16379(12) 0.49031(11) 0.94431(12) 0.0241(4) Uani 1 1 d . . . . .
H34 H -0.2118(16) 0.4628(13) 0.9504(14) 0.027(6) Uiso 1 1 d . . . . .
C35 C -0.15671(13) 0.55133(12) 0.98244(12) 0.0260(4) Uani 1 1 d . . . . .
H35 H -0.1988(17) 0.5614(14) 1.0175(16) 0.036(7) Uiso 1 1 d . . . . .
C36 C -0.08863(12) 0.59354(11) 0.97388(11) 0.0224(4) Uani 1 1 d . . . . .
H36 H -0.0836(14) 0.6345(12) 1.0011(13) 0.017(5) Uiso 1 1 d . . . . .
C41 C 0.12779(12) 0.40316(10) 0.83401(11) 0.0202(4) Uani 1 1 d . . . . .
C42 C 0.14618(13) 0.33422(11) 0.83972(12) 0.0231(4) Uani 1 1 d . . . . .
H42 H 0.2013(16) 0.3186(12) 0.8387(14) 0.024(6) Uiso 1 1 d . . . . .
C43 C 0.08345(14) 0.28790(11) 0.85133(12) 0.0265(4) Uani 1 1 d . . . . .
H43 H 0.0986(17) 0.2382(14) 0.8557(15) 0.033(7) Uiso 1 1 d . . . . .
C44 C 0.00174(14) 0.30922(11) 0.85529(12) 0.0259(4) Uani 1 1 d . . . . .
H44 H -0.0412(17) 0.2744(14) 0.8638(15) 0.034(7) Uiso 1 1 d . . . . .
C45 C -0.01871(12) 0.37757(11) 0.85040(11) 0.0217(4) Uani 1 1 d . . . . .
C46 C 0.04569(12) 0.42370(10) 0.84325(11) 0.0197(4) Uani 1 1 d . . . . .
C51 C 0.36727(11) 0.60595(10) 1.00605(11) 0.0197(4) Uani 1 1 d . . . . .
C52 C 0.39474(14) 0.53898(11) 1.01582(13) 0.0281(5) Uani 1 1 d . . . . .
H52 H 0.3879(16) 0.5060(14) 0.9743(15) 0.032(7) Uiso 1 1 d . . . . .
C53 C 0.43014(17) 0.51624(13) 1.08494(14) 0.0360(5) Uani 1 1 d . . . . .
H53 H 0.4504(19) 0.4704(16) 1.0865(17) 0.045(8) Uiso 1 1 d . . . . .
C54 C 0.43744(16) 0.55955(13) 1.14645(14) 0.0347(5) Uani 1 1 d . . . . .
H54 H 0.4626(19) 0.5459(15) 1.1942(18) 0.047(8) Uiso 1 1 d . . . . .
C55 C 0.41086(15) 0.62552(13) 1.13868(13) 0.0309(5) Uani 1 1 d . . . . .
H55 H 0.4158(18) 0.6563(15) 1.1775(17) 0.038(7) Uiso 1 1 d . . . . .
C56 C 0.37744(13) 0.64887(11) 1.06907(12) 0.0256(4) Uani 1 1 d . . . . .
H56 H 0.3586(15) 0.6950(13) 1.0645(13) 0.020(6) Uiso 1 1 d . . . . .
C61 C 0.17922(17) 0.66526(13) 0.73106(13) 0.0348(5) Uani 1 1 d . . . . .
H61A H 0.234410 0.672136 0.758263 0.042 Uiso 1 1 calc R U . . .
H61B H 0.142593 0.703886 0.742911 0.042 Uiso 1 1 calc R U . . .
C62 C 0.1886(2) 0.66093(17) 0.64649(16) 0.0560(8) Uani 1 1 d . . . . .
H62A H 0.144580 0.687775 0.618344 0.067 Uiso 0.781(7) 1 calc R U P A 1
H62B H 0.243912 0.678179 0.633375 0.067 Uiso 0.781(7) 1 calc R U P A 1
H62C H 0.167379 0.702523 0.620198 0.067 Uiso 0.219(7) 1 calc R U P A 2
H62D H 0.247603 0.653712 0.634954 0.067 Uiso 0.219(7) 1 calc R U P A 2
C63A C 0.1802(3) 0.58885(19) 0.62812(18) 0.0393(9) Uani 0.781(7) 1 d . . P A 1
H63A H 0.234666 0.565231 0.634257 0.047 Uiso 0.781(7) 1 calc R U P A 1
H63B H 0.156363 0.582135 0.575421 0.047 Uiso 0.781(7) 1 calc R U P A 1
C63B C 0.1372(11) 0.6018(7) 0.6248(7) 0.0393(9) Uani 0.219(7) 1 d . . P A 2
H63C H 0.084147 0.617279 0.598766 0.047 Uiso 0.219(7) 1 calc R U P A 2
H63D H 0.166899 0.573423 0.588582 0.047 Uiso 0.219(7) 1 calc R U P A 2
C64 C 0.12023(17) 0.56387(14) 0.68639(14) 0.0392(6) Uani 1 1 d . . . . .
H64A H 0.061486 0.572770 0.668679 0.047 Uiso 0.781(7) 1 calc R U P A 1
H64B H 0.127369 0.514538 0.695837 0.047 Uiso 0.781(7) 1 calc R U P A 1
H64C H 0.152373 0.520897 0.686495 0.047 Uiso 0.219(7) 1 calc R U P A 2
H64D H 0.059989 0.552559 0.684739 0.047 Uiso 0.219(7) 1 calc R U P A 2
C1 C -0.10698(12) 0.40517(11) 0.85005(12) 0.0223(4) Uani 1 1 d . . . . .
C2 C -0.16819(15) 0.35393(12) 0.87988(15) 0.0306(5) Uani 1 1 d . . . . .
H2A H -0.1534(14) 0.3414(12) 0.9347(14) 0.020(6) Uiso 1 1 d . . . . .
H2B H -0.1725(17) 0.3169(14) 0.8438(16) 0.034(7) Uiso 1 1 d . . . . .
H2C H -0.2221(19) 0.3735(15) 0.8777(17) 0.042(8) Uiso 1 1 d . . . . .
C3 C -0.13577(15) 0.42404(13) 0.76794(13) 0.0294(5) Uani 1 1 d . . . . .
H3A H -0.192(2) 0.4462(16) 0.7703(17) 0.048(8) Uiso 1 1 d . . . . .
H3B H -0.0995(17) 0.4596(14) 0.7452(15) 0.034(7) Uiso 1 1 d . . . . .
H3C H -0.1373(16) 0.3838(14) 0.7334(15) 0.030(7) Uiso 1 1 d . . . . .
O7 O 0.08264(15) 0.37684(12) 0.34016(12) 0.0584(6) Uani 1 1 d . . . . .
C71 C 0.1556(3) 0.4092(2) 0.3575(2) 0.0814(13) Uani 1 1 d . . . . .
H71A H 0.178321 0.395342 0.408689 0.098 Uiso 1 1 calc R U . . .
H71B H 0.146530 0.459014 0.357698 0.098 Uiso 1 1 calc R U . . .
C72 C 0.2147(3) 0.3911(2) 0.2998(3) 0.0828(12) Uani 1 1 d . . . . .
H72A H 0.254701 0.356283 0.320018 0.099 Uiso 1 1 calc R U . . .
H72B H 0.246482 0.431660 0.284911 0.099 Uiso 1 1 calc R U . . .
C73 C 0.1640(2) 0.3642(2) 0.2338(2) 0.0651(9) Uani 1 1 d . . . . .
H73A H 0.177594 0.316029 0.223975 0.078 Uiso 1 1 calc R U . . .
H73B H 0.171987 0.391250 0.187355 0.078 Uiso 1 1 calc R U . . .
C74 C 0.0747(2) 0.37170(18) 0.25983(18) 0.0527(7) Uani 1 1 d . . . . .
H74A H 0.047884 0.412969 0.237376 0.063 Uiso 1 1 calc R U . . .
H74B H 0.040539 0.331638 0.244123 0.063 Uiso 1 1 calc R U . . .
O8 O 0.33037(15) 0.27683(14) 0.89413(14) 0.0648(6) Uani 1 1 d . . . . .
C81 C 0.3016(3) 0.2494(2) 0.9597(2) 0.0756(11) Uani 1 1 d . . . . .
H81A H 0.330304 0.205766 0.971488 0.091 Uiso 1 1 calc R U . . .
H81B H 0.240894 0.240511 0.952693 0.091 Uiso 1 1 calc R U . . .
C82 C 0.3177(7) 0.2962(4) 1.0210(4) 0.198(5) Uani 1 1 d . . . . .
H82A H 0.333159 0.272268 1.069353 0.238 Uiso 1 1 calc R U . . .
H82B H 0.268913 0.325874 1.028136 0.238 Uiso 1 1 calc R U . . .
C83 C 0.3940(5) 0.3378(4) 0.9915(3) 0.137(3) Uani 1 1 d . . . . .
H83A H 0.391127 0.386338 1.006058 0.164 Uiso 1 1 calc R U . . .
H83B H 0.448090 0.318648 1.011404 0.164 Uiso 1 1 calc R U . . .
C84 C 0.3833(3) 0.3298(3) 0.9150(3) 0.1052(18) Uani 1 1 d . . . . .
H84A H 0.438322 0.321533 0.894010 0.126 Uiso 1 1 calc R U . . .
H84B H 0.360420 0.372415 0.892211 0.126 Uiso 1 1 calc R U . . .

loop_
_atom_site_aniso_label
_atom_site_aniso_U_11
_atom_site_aniso_U_22
_atom_site_aniso_U_33
_atom_site_aniso_U_23
_atom_site_aniso_U_13
_atom_site_aniso_U_12
SI1 0.0127(2) 0.0196(3) 0.0205(3) -0.0008(2) 0.00295(18) -0.00033(19)
LI1 0.0231(17) 0.0257(18) 0.0263(17) -0.0005(14) 0.0037(13) -0.0024(14)
O1 0.0133(6) 0.0201(7) 0.0287(7) -0.0017(5) 0.0030(5) 0.0000(5)
O2 0.0139(6) 0.0181(7) 0.0244(7) -0.0005(5) 0.0025(5) 0.0002(5)
O3 0.0188(6) 0.0225(7) 0.0231(7) -0.0030(5) 0.0061(5) -0.0034(5)
O4 0.0171(6) 0.0213(7) 0.0208(7) -0.0024(5) 0.0065(5) -0.0012(5)
O5 0.0151(6) 0.0209(7) 0.0236(7) 0.0002(5) 0.0074(5) -0.0015(5)
O6 0.0319(8) 0.0322(8) 0.0227(7) 0.0031(6) 0.0033(6) -0.0022(7)
N1 0.0152(7) 0.0223(8) 0.0192(8) 0.0015(6) 0.0026(6) -0.0022(6)
N2 0.0159(7) 0.0213(8) 0.0206(8) 0.0011(6) 0.0031(6) -0.0020(6)
C11 0.0154(8) 0.0226(9) 0.0178(9) 0.0004(7) 0.0025(6) 0.0007(7)
C12 0.0181(8) 0.0176(9) 0.0170(8) 0.0007(7) 0.0022(7) 0.0015(7)
C13 0.0152(8) 0.0212(9) 0.0177(8) 0.0005(7) 0.0030(6) 0.0001(7)
C14 0.0171(8) 0.0231(10) 0.0170(8) 0.0012(7) 0.0028(7) 0.0019(7)
C15 0.0204(9) 0.0183(9) 0.0195(9) 0.0011(7) 0.0020(7) 0.0023(7)
C16 0.0178(8) 0.0210(9) 0.0160(8) 0.0014(7) 0.0022(7) -0.0015(7)
C17 0.0188(9) 0.0232(10) 0.0199(9) 0.0007(7) 0.0015(7) -0.0049(7)
C171 0.0230(10) 0.0313(12) 0.0217(10) 0.0006(8) -0.0002(8) -0.0063(9)
C172 0.0248(10) 0.0346(12) 0.0216(10) 0.0014(9) 0.0050(8) -0.0066(9)
C173 0.0293(11) 0.0223(11) 0.0357(12) 0.0024(9) 0.0019(9) -0.0053(9)
C18 0.0177(9) 0.0240(10) 0.0253(10) 0.0019(8) 0.0040(7) 0.0038(7)
C181 0.0261(11) 0.0318(12) 0.0334(12) 0.0008(9) 0.0131(9) 0.0056(9)
C182 0.0248(11) 0.0256(11) 0.0412(13) 0.0041(10) 0.0062(10) 0.0069(9)
C183 0.0214(10) 0.0362(13) 0.0299(11) 0.0016(9) -0.0015(8) 0.0061(9)
C19 0.0132(8) 0.0251(10) 0.0202(9) 0.0011(7) 0.0034(7) 0.0007(7)
C21 0.0148(8) 0.0214(9) 0.0205(9) 0.0007(7) 0.0017(7) 0.0011(7)
C22 0.0130(8) 0.0222(9) 0.0193(9) 0.0016(7) 0.0037(6) 0.0031(7)
C23 0.0134(8) 0.0198(9) 0.0214(9) 0.0011(7) 0.0022(7) 0.0024(7)
C24 0.0137(8) 0.0225(9) 0.0198(9) 0.0003(7) 0.0014(7) 0.0035(7)
C25 0.0143(8) 0.0260(10) 0.0198(9) 0.0006(7) 0.0034(7) 0.0022(7)
C26 0.0151(8) 0.0233(10) 0.0210(9) 0.0030(7) 0.0032(7) 0.0002(7)
C27 0.0198(9) 0.0273(10) 0.0250(10) 0.0018(8) 0.0066(7) -0.0045(8)
C271 0.0358(13) 0.0277(12) 0.0388(13) 0.0066(10) 0.0101(11) -0.0017(10)
C272 0.0246(11) 0.0427(14) 0.0290(11) -0.0005(10) 0.0016(9) -0.0103(10)
C273 0.0257(11) 0.0409(14) 0.0303(12) -0.0015(10) 0.0110(9) -0.0083(10)
C28 0.0181(9) 0.0264(10) 0.0244(10) -0.0039(8) 0.0049(7) 0.0005(8)
C281 0.0260(11) 0.0374(13) 0.0282(11) -0.0112(10) 0.0084(9) -0.0027(9)
C282 0.0344(13) 0.0255(12) 0.0388(13) -0.0034(10) 0.0078(10) 0.0074(9)
C283 0.0221(10) 0.0381(13) 0.0282(11) -0.0077(10) 0.0021(8) -0.0052(9)
C29 0.0188(9) 0.0206(10) 0.0222(9) -0.0012(7) 0.0026(7) -0.0002(7)
C31 0.0133(8) 0.0257(10) 0.0197(9) 0.0020(7) 0.0022(7) -0.0018(7)
C32 0.0134(8) 0.0257(10) 0.0184(8) 0.0016(7) 0.0041(6) -0.0007(7)
C33 0.0163(8) 0.0240(10) 0.0191(9) 0.0012(7) 0.0033(7) -0.0031(7)
C34 0.0173(9) 0.0319(11) 0.0235(10) 0.0004(8) 0.0050(7) -0.0069(8)
C35 0.0200(9) 0.0360(12) 0.0227(10) -0.0025(8) 0.0080(8) -0.0028(8)
C36 0.0197(9) 0.0269(10) 0.0211(9) -0.0020(8) 0.0048(7) -0.0025(8)
C41 0.0199(9) 0.0223(10) 0.0187(9) 0.0001(7) 0.0036(7) -0.0031(7)
C42 0.0226(10) 0.0236(10) 0.0237(10) 0.0006(8) 0.0055(8) 0.0007(8)
C43 0.0311(11) 0.0223(10) 0.0266(10) 0.0010(8) 0.0048(8) -0.0023(9)
C44 0.0274(10) 0.0237(10) 0.0268(10) 0.0000(8) 0.0047(8) -0.0070(8)
C45 0.0205(9) 0.0251(10) 0.0199(9) -0.0017(7) 0.0046(7) -0.0044(8)
C46 0.0200(9) 0.0209(9) 0.0186(9) 0.0008(7) 0.0040(7) -0.0009(7)
C51 0.0129(8) 0.0238(10) 0.0226(9) -0.0002(7) 0.0030(7) -0.0003(7)
C52 0.0310(11) 0.0245(11) 0.0287(11) -0.0004(9) 0.0008(9) 0.0048(9)
C53 0.0426(14) 0.0305(13) 0.0342(12) 0.0054(10) -0.0046(10) 0.0065(10)
C54 0.0352(12) 0.0402(14) 0.0276(11) 0.0083(10) -0.0065(9) -0.0007(10)
C55 0.0317(11) 0.0358(12) 0.0246(11) -0.0030(9) -0.0025(9) -0.0046(10)
C56 0.0237(10) 0.0270(11) 0.0259(10) -0.0018(8) 0.0009(8) -0.0004(8)
C61 0.0476(14) 0.0308(12) 0.0265(11) 0.0046(9) 0.0065(10) -0.0041(10)
C62 0.080(2) 0.0590(19) 0.0316(14) -0.0018(13) 0.0227(14) -0.0104(17)
C63A 0.054(3) 0.0402(18) 0.0245(13) 0.0031(12) 0.0073(15) 0.0172(17)
C63B 0.054(3) 0.0402(18) 0.0245(13) 0.0031(12) 0.0073(15) 0.0172(17)
C64 0.0445(14) 0.0436(15) 0.0280(12) -0.0016(10) -0.0094(10) -0.0035(11)
C1 0.0181(9) 0.0254(10) 0.0237(10) -0.0022(8) 0.0044(7) -0.0063(8)
C2 0.0233(10) 0.0304(12) 0.0390(13) -0.0028(10) 0.0092(9) -0.0105(9)
C3 0.0264(11) 0.0369(13) 0.0245(10) -0.0043(9) -0.0007(8) -0.0016(9)
O7 0.0703(15) 0.0568(13) 0.0470(12) 0.0018(10) -0.0049(11) 0.0011(11)
C71 0.097(3) 0.088(3) 0.059(2) 0.007(2) 0.002(2) -0.051(3)
C72 0.066(2) 0.083(3) 0.098(3) -0.002(2) -0.006(2) -0.002(2)
C73 0.064(2) 0.074(2) 0.057(2) 0.0009(17) -0.0025(16) 0.0047(18)
C74 0.0575(18) 0.0561(19) 0.0443(16) 0.0036(14) 0.0002(13) 0.0023(15)
O8 0.0528(13) 0.0781(17) 0.0627(15) -0.0023(13) -0.0039(11) 0.0054(12)
C81 0.069(2) 0.083(3) 0.074(3) 0.026(2) 0.000(2) -0.002(2)
C82 0.378(14) 0.146(6) 0.080(4) 0.057(4) 0.102(6) 0.106(8)
C83 0.197(7) 0.131(5) 0.081(4) -0.030(4) -0.003(4) -0.064(5)
C84 0.069(3) 0.163(5) 0.082(3) 0.004(3) -0.010(2) -0.050(3)

loop_
_atom_type_symbol
_atom_type_description
_atom_type_scat_dispersion_real
_atom_type_scat_dispersion_imag
_atom_type_scat_source
C C 0.0033 0.0016 'International Tables Vol C Tables 4.2.6.8 and 6.1.1.4'
H H 0.0000 0.0000 'International Tables Vol C Tables 4.2.6.8 and 6.1.1.4'
Li Li -0.0003 0.0001 'International Tables Vol C Tables 4.2.6.8 and 6.1.1.4'
N N 0.0061 0.0033 'International Tables Vol C Tables 4.2.6.8 and 6.1.1.4'
O O 0.0106 0.0060 'International Tables Vol C Tables 4.2.6.8 and 6.1.1.4'
Si Si 0.0817 0.0704 'International Tables Vol C Tables 4.2.6.8 and 6.1.1.4'

loop_
_geom_angle_atom_site_label_1
_geom_angle_atom_site_label_2
_geom_angle_atom_site_label_3
_geom_angle
O3 SI1 O1 88.00(7)
O3 SI1 O2 136.12(7)
O1 SI1 O2 87.60(6)
O3 SI1 O4 87.68(7)
O1 SI1 O4 158.94(7)
O2 SI1 O4 81.32(6)
O3 SI1 C51 112.29(8)
O1 SI1 C51 101.21(8)
O2 SI1 C51 111.39(8)
O4 SI1 C51 99.49(8)
O6 LI1 O2 98.70(16)
O6 LI1 O4 98.60(16)
O2 LI1 O4 65.75(11)
O6 LI1 N1 101.26(16)
O2 LI1 N1 77.00(13)
O4 LI1 N1 139.90(18)
O6 LI1 N2 96.18(15)
O2 LI1 N2 139.01(18)
O4 LI1 N2 74.39(12)
N1 LI1 N2 136.48(17)
O6 LI1 O5 95.54(15)
O2 LI1 O5 145.97(18)
O4 LI1 O5 141.79(18)
N1 LI1 O5 69.96(11)
N2 LI1 O5 68.90(11)
C11 O1 SI1 113.83(12)
C12 O2 SI1 114.07(12)
C12 O2 LI1 130.08(15)
SI1 O2 LI1 108.53(12)
C21 O3 SI1 114.47(12)
C22 O4 SI1 112.98(12)
C22 O4 LI1 118.79(15)
SI1 O4 LI1 103.86(12)
C46 O5 C32 114.55(15)
C46 O5 LI1 115.36(14)
C32 O5 LI1 114.95(14)
C61 O6 C64 107.93(18)
C61 O6 LI1 125.28(17)
C64 O6 LI1 124.35(18)
C19 N1 C31 115.75(17)
C19 N1 LI1 124.67(16)
C31 N1 LI1 117.36(16)
C29 N2 C41 116.02(17)
C29 N2 LI1 125.74(16)
C41 N2 LI1 117.36(15)
O1 C11 C16 126.58(17)
O1 C11 C12 112.78(17)
C16 C11 C12 120.53(17)
O2 C12 C11 111.59(16)
O2 C12 C13 124.54(17)
C11 C12 C13 123.83(18)
C12 C13 C14 116.47(17)
C12 C13 C19 119.82(18)
C14 C13 C19 123.68(17)
C15 C14 C13 117.80(17)
C15 C14 C18 118.83(17)
C13 C14 C18 123.34(17)
C14 C15 C16 125.51(18)
C14 C15 H15 115.9(14)
C16 C15 H15 118.6(14)
C11 C16 C15 115.80(17)
C11 C16 C17 121.02(17)
C15 C16 C17 123.11(17)
C173 C17 C16 112.13(17)
C173 C17 C171 108.35(18)
C16 C17 C171 109.91(16)
C173 C17 C172 107.92(18)
C16 C17 C172 108.31(16)
C171 C17 C172 110.19(17)
C17 C171 H17A 111.1(15)
C17 C171 H17B 110.1(16)
H17A C171 H17B 107(2)
C17 C171 H17C 110.2(16)
H17A C171 H17C 108(2)
H17B C171 H17C 110(2)
C17 C172 H17D 108.9(15)
C17 C172 H17E 110.5(16)
H17D C172 H17E 111(2)
C17 C172 H17F 111.7(16)
H17D C172 H17F 105(2)
H17E C172 H17F 110(2)
C17 C173 H17G 107.3(16)
C17 C173 H17H 111.2(17)
H17G C173 H17H 107(2)
C17 C173 H17I 112.1(15)
H17G C173 H17I 108(2)
H17H C173 H17I 111(2)
C182 C18 C181 105.22(18)
C182 C18 C183 105.89(18)
C181 C18 C183 111.36(19)
C182 C18 C14 112.36(17)
C181 C18 C14 111.65(17)
C183 C18 C14 110.13(17)
C18 C181 H18A 107.9(17)
C18 C181 H18B 110.0(15)
H18A C181 H18B 106(2)
C18 C181 H18C 113.5(17)
H18A C181 H18C 110(2)
H18B C181 H18C 109(2)
C18 C182 H18D 115.1(16)
C18 C182 H18E 108.5(18)
H18D C182 H18E 104(2)
C18 C182 H18F 113.7(17)
H18D C182 H18F 107(2)
H18E C182 H18F 108(2)
C18 C183 H18G 111.0(17)
C18 C183 H18H 117.6(17)
H18G C183 H18H 102(2)
C18 C183 H18I 109.8(19)
H18G C183 H18I 113(2)
H18H C183 H18I 103(2)
N1 C19 C13 126.46(18)
N1 C19 H19 116.7(16)
C13 C19 H19 116.8(15)
O3 C21 C26 126.13(18)
O3 C21 C22 112.52(16)
C26 C21 C22 121.27(18)
O4 C22 C21 112.30(17)
O4 C22 C23 124.83(17)
C21 C22 C23 122.83(17)
C22 C23 C24 117.24(17)
C22 C23 C29 118.90(17)
C24 C23 C29 123.83(18)
C25 C24 C23 117.84(18)
C25 C24 C28 119.38(17)
C23 C24 C28 122.78(17)
C24 C25 C26 125.23(18)
C24 C25 H25 116.0(15)
C26 C25 H25 118.7(15)
C21 C26 C25 115.57(18)
C21 C26 C27 121.60(18)
C25 C26 C27 122.80(17)
C26 C27 C273 112.40(18)
C26 C27 C271 109.12(17)
C273 C27 C271 108.01(19)
C26 C27 C272 109.74(17)
C273 C27 C272 108.29(18)
C271 C27 C272 109.2(2)
C27 C271 H27A 111.4(17)
C27 C271 H27B 111.2(18)
H27A C271 H27B 106(2)
C27 C271 H27C 111.2(18)
H27A C271 H27C 104(2)
H27B C271 H27C 113(2)
C27 C272 H27D 109.6(17)
C27 C272 H27E 108.8(16)
H27D C272 H27E 109(2)
C27 C272 H27F 110.3(16)
H27D C272 H27F 112(2)
H27E C272 H27F 107(2)
C27 C273 H27G 109.2(17)
C27 C273 H27H 113.2(16)
H27G C273 H27H 112(2)
C27 C273 H27I 107.1(16)
H27G C273 H27I 107(2)
H27H C273 H27I 108(2)
C281 C28 C282 106.49(18)
C281 C28 C283 105.01(18)
C282 C28 C283 111.54(19)
C281 C28 C24 111.91(17)
C282 C28 C24 110.31(18)
C283 C28 C24 111.39(17)
C28 C281 H28A 111.2(16)
C28 C281 H28B 111.6(17)
H28A C281 H28B 109(2)
C28 C281 H28C 108.1(18)
H28A C281 H28C 109(2)
H28B C281 H28C 108(2)
C28 C282 H28D 109.5(18)
C28 C282 H28E 114.4(18)
H28D C282 H28E 109(3)
C28 C282 H28F 109(2)
H28D C282 H28F 107(3)
H28E C282 H28F 108(3)
C28 C283 H28G 115.0(17)
C28 C283 H28H 111.7(19)
H28G C283 H28H 110(2)
C28 C283 H28I 112.2(19)
H28G C283 H28I 104(2)
H28H C283 H28I 103(3)
N2 C29 C23 124.23(19)
N2 C29 H29 120.6(15)
C23 C29 H29 115.1(15)
C32 C31 C36 117.44(17)
C32 C31 N1 118.68(17)
C36 C31 N1 123.83(18)
C31 C32 O5 116.68(16)
C31 C32 C33 122.88(17)
O5 C32 C33 120.44(17)
C34 C33 C32 118.02(19)
C34 C33 C1 123.87(17)
C32 C33 C1 118.05(17)
C35 C34 C33 120.37(19)
C35 C34 H34 119.0(15)
C33 C34 H34 120.6(15)
C34 C35 C36 120.79(19)
C34 C35 H35 116.8(17)
C36 C35 H35 122.3(17)
C35 C36 C31 120.4(2)
C35 C36 H36 120.2(14)
C31 C36 H36 119.3(14)
C42 C41 C46 118.12(18)
C42 C41 N2 124.53(18)
C46 C41 N2 117.27(18)
C43 C42 C41 120.1(2)
C43 C42 H42 118.8(15)
C41 C42 H42 121.0(15)
C42 C43 C44 120.6(2)
C42 C43 H43 118.4(15)
C44 C43 H43 121.0(15)
C43 C44 C45 120.89(19)
C43 C44 H44 117.9(16)
C45 C44 H44 121.2(16)
C44 C45 C46 117.79(19)
C44 C45 C1 124.43(18)
C46 C45 C1 117.76(18)
O5 C46 C45 120.99(17)
O5 C46 C41 116.73(17)
C45 C46 C41 122.28(19)
C56 C51 C52 116.86(19)
C56 C51 SI1 121.87(16)
C52 C51 SI1 121.27(16)
C53 C52 C51 121.5(2)
C53 C52 H52 117.6(16)
C51 C52 H52 120.8(16)
C54 C53 C52 120.1(2)
C54 C53 H53 123.2(18)
C52 C53 H53 116.7(18)
C55 C54 C53 119.8(2)
C55 C54 H54 118.1(19)
C53 C54 H54 122.1(19)
C54 C55 C56 120.3(2)
C54 C55 H55 122.8(18)
C56 C55 H55 116.9(18)
C55 C56 C51 121.5(2)
C55 C56 H56 119.5(14)
C51 C56 H56 119.0(14)
O6 C61 C62 107.2(2)
O6 C61 H61A 110.3
C62 C61 H61A 110.3
O6 C61 H61B 110.3
C62 C61 H61B 110.3
H61A C61 H61B 108.5
C63A C62 C61 105.1(2)
C63B C62 C61 102.4(5)
C63A C62 H62A 110.7
C61 C62 H62A 110.7
C63A C62 H62B 110.7
C61 C62 H62B 110.7
H62A C62 H62B 108.8
C63B C62 H62C 111.3
C61 C62 H62C 111.3
C63B C62 H62D 111.3
C61 C62 H62D 111.3
H62C C62 H62D 109.2
C62 C63A C64 102.6(3)
C62 C63A H63A 111.3
C64 C63A H63A 111.3
C62 C63A H63B 111.3
C64 C63A H63B 111.3
H63A C63A H63B 109.2
C64 C63B C62 111.5(9)
C64 C63B H63C 109.3
C62 C63B H63C 109.3
C64 C63B H63D 109.3
C62 C63B H63D 109.3
H63C C63B H63D 108.0
C63B C64 O6 108.5(6)
O6 C64 C63A 104.2(2)
O6 C64 H64A 110.9
C63A C64 H64A 110.9
O6 C64 H64B 110.9
C63A C64 H64B 110.9
H64A C64 H64B 108.9
C63B C64 H64C 110.0
O6 C64 H64C 110.0
C63B C64 H64D 110.0
O6 C64 H64D 110.0
H64C C64 H64D 108.4
C33 C1 C45 106.22(16)
C33 C1 C2 112.22(17)
C45 C1 C2 112.50(18)
C33 C1 C3 108.47(18)
C45 C1 C3 108.61(17)
C2 C1 C3 108.69(18)
C1 C2 H2A 111.8(13)
C1 C2 H2B 107.2(16)
H2A C2 H2B 117(2)
C1 C2 H2C 108.8(18)
H2A C2 H2C 107(2)
H2B C2 H2C 105(2)
C1 C3 H3A 106.7(18)
C1 C3 H3B 113.1(16)
H3A C3 H3B 105(2)
C1 C3 H3C 112.1(15)
H3A C3 H3C 112(2)
H3B C3 H3C 108(2)
C71 O7 C74 106.5(3)
O7 C71 C72 108.4(3)
O7 C71 H71A 110.0
C72 C71 H71A 110.0
O7 C71 H71B 110.0
C72 C71 H71B 110.0
H71A C71 H71B 108.4
C71 C72 C73 106.3(3)
C71 C72 H72A 110.5
C73 C72 H72A 110.5
C71 C72 H72B 110.5
C73 C72 H72B 110.5
H72A C72 H72B 108.7
C72 C73 C74 102.2(3)
C72 C73 H73A 111.3
C74 C73 H73A 111.3
C72 C73 H73B 111.3
C74 C73 H73B 111.3
H73A C73 H73B 109.2
O7 C74 C73 106.0(3)
O7 C74 H74A 110.5
C73 C74 H74A 110.5
O7 C74 H74B 110.5
C73 C74 H74B 110.5
H74A C74 H74B 108.7
C81 O8 C84 107.7(3)
O8 C81 C82 109.0(4)
O8 C81 H81A 109.9
C82 C81 H81A 109.9
O8 C81 H81B 109.9
C82 C81 H81B 109.9
H81A C81 H81B 108.3
C81 C82 C83 101.1(4)
C81 C82 H82A 111.5
C83 C82 H82A 111.5
C81 C82 H82B 111.5
C83 C82 H82B 111.5
H82A C82 H82B 109.4
C84 C83 C82 102.1(5)
C84 C83 H83A 111.3
C82 C83 H83A 111.3
C84 C83 H83B 111.3
C82 C83 H83B 111.3
H83A C83 H83B 109.2
C83 C84 O8 113.1(5)
C83 C84 H84A 109.0
O8 C84 H84A 109.0
C83 C84 H84B 109.0
O8 C84 H84B 109.0
H84A C84 H84B 107.8

loop_
_geom_bond_atom_site_label_1
_geom_bond_atom_site_label_2
_geom_bond_distance
SI1 O3 1.7111(14)
SI1 O1 1.7346(15)
SI1 O2 1.7483(14)
SI1 O4 1.7786(15)
SI1 C51 1.860(2)
LI1 O6 2.016(4)
LI1 O2 2.074(4)
LI1 O4 2.158(4)
LI1 N1 2.280(4)
LI1 N2 2.300(4)
LI1 O5 2.408(4)
O1 C11 1.350(2)
O2 C12 1.350(2)
O3 C21 1.356(2)
O4 C22 1.340(2)
O5 C46 1.383(2)
O5 C32 1.389(2)
O6 C61 1.433(3)
O6 C64 1.441(3)
N1 C19 1.282(3)
N1 C31 1.415(2)
N2 C29 1.285(3)
N2 C41 1.407(2)
C11 C16 1.376(3)
C11 C12 1.391(3)
C12 C13 1.393(3)
C13 C14 1.430(3)
C13 C19 1.454(3)
C14 C15 1.381(3)
C14 C18 1.547(3)
C15 C16 1.404(3)
C15 H15 0.91(2)
C16 C17 1.527(3)
C17 C173 1.522(3)
C17 C171 1.528(3)
C17 C172 1.535(3)
C171 H17A 0.97(3)
C171 H17B 0.99(3)
C171 H17C 0.95(3)
C172 H17D 0.99(3)
C172 H17E 0.90(3)
C172 H17F 0.96(3)
C173 H17G 0.95(3)
C173 H17H 0.97(3)
C173 H17I 1.03(3)
C18 C182 1.528(3)
C18 C181 1.534(3)
C18 C183 1.536(3)
C181 H18A 1.01(3)
C181 H18B 1.02(3)
C181 H18C 0.96(3)
C182 H18D 0.98(3)
C182 H18E 0.96(3)
C182 H18F 0.94(3)
C183 H18G 0.97(3)
C183 H18H 0.99(3)
C183 H18I 0.93(3)
C19 H19 0.89(2)
C21 C26 1.384(3)
C21 C22 1.389(3)
C22 C23 1.390(3)
C23 C24 1.427(3)
C23 C29 1.453(3)
C24 C25 1.384(3)
C24 C28 1.541(3)
C25 C26 1.400(3)
C25 H25 0.94(3)
C26 C27 1.525(3)
C27 C273 1.525(3)
C27 C271 1.529(3)
C27 C272 1.531(3)
C271 H27A 0.99(3)
C271 H27B 0.95(3)
C271 H27C 0.99(3)
C272 H27D 0.96(3)
C272 H27E 0.99(3)
C272 H27F 1.01(3)
C273 H27G 0.98(3)
C273 H27H 1.00(3)
C273 H27I 1.01(3)
C28 C281 1.531(3)
C28 C282 1.533(3)
C28 C283 1.538(3)
C281 H28A 0.97(3)
C281 H28B 1.01(3)
C281 H28C 0.93(3)
C282 H28D 0.96(3)
C282 H28E 0.97(3)
C282 H28F 0.88(3)
C283 H28G 0.94(3)
C283 H28H 0.95(3)
C283 H28I 0.95(3)
C29 H29 0.91(2)
C31 C32 1.387(3)
C31 C36 1.396(3)
C32 C33 1.393(3)
C33 C34 1.388(3)
C33 C1 1.515(3)
C34 C35 1.376(3)
C34 H34 0.95(3)
C35 C36 1.387(3)
C35 H35 0.96(3)
C36 H36 0.94(2)
C41 C42 1.390(3)
C41 C46 1.396(3)
C42 C43 1.381(3)
C42 H42 0.94(3)
C43 C44 1.381(3)
C43 H43 1.01(3)
C44 C45 1.385(3)
C44 H44 0.99(3)
C45 C46 1.386(3)
C45 C1 1.516(3)
C51 C56 1.395(3)
C51 C52 1.396(3)
C52 C53 1.385(3)
C52 H52 0.98(3)
C53 C54 1.377(4)
C53 H53 0.96(3)
C54 C55 1.370(4)
C54 H54 0.95(3)
C55 C56 1.385(3)
C55 H55 0.91(3)
C56 H56 0.96(2)
C61 C62 1.506(4)
C61 H61A 0.9900
C61 H61B 0.9900
C62 C63A 1.459(5)
C62 C63B 1.463(15)
C62 H62A 0.9900
C62 H62B 0.9900
C62 H62C 0.9900
C62 H62D 0.9900
C63A C64 1.527(5)
C63A H63A 0.9900
C63A H63B 0.9900
C63B C64 1.356(13)
C63B H63C 0.9900
C63B H63D 0.9900
C64 H64A 0.9900
C64 H64B 0.9900
C64 H64C 0.9900
C64 H64D 0.9900
C1 C2 1.522(3)
C1 C3 1.535(3)
C2 H2A 1.01(2)
C2 H2B 0.96(3)
C2 H2C 0.95(3)
C3 H3A 1.01(3)
C3 H3B 1.01(3)
C3 H3C 1.00(3)
O7 C71 1.350(4)
O7 C74 1.415(4)
C71 C72 1.473(6)
C71 H71A 0.9900
C71 H71B 0.9900
C72 C73 1.475(6)
C72 H72A 0.9900
C72 H72B 0.9900
C73 C74 1.535(5)
C73 H73A 0.9900
C73 H73B 0.9900
C74 H74A 0.9900
C74 H74B 0.9900
O8 C81 1.378(5)
O8 C84 1.379(5)
C81 C82 1.428(9)
C81 H81A 0.9900
C81 H81B 0.9900
C82 C83 1.586(11)
C82 H82A 0.9900
C82 H82B 0.9900
C83 C84 1.356(7)
C83 H83A 0.9900
C83 H83B 0.9900
C84 H84A 0.9900
C84 H84B 0.9900
